data_4028539
loop_
_publ_author_name
'Song Liu'
'John S. Scotti'
'Sergey A. Kozmin'

_publ_section_title
;
 Emulating the Logic of Monoterpenoid Alkaloid Biogenesis to Access a
 Skeletally Diverse Chemical Library
;
_journal_name_full 'Journal of Organic Chemistry'
_journal_page_first 8645
_journal_page_last 8654
_journal_paper_doi 10.1021/jo401262v
_journal_volume 78
_journal_year 2013
_chemical_formula_sum 'C37 H41 Cl4 N3 O8'
_chemical_formula_weight 797.53
_chemical_name_systematic
; 
 ? 
;
_space_group_IT_number 14
_symmetry_cell_setting monoclinic
_symmetry_space_group_name_Hall '-P 2ybc'
_symmetry_space_group_name_H-M 'P 1 21/c 1'
_atom_sites_solution_hydrogens geom
_atom_sites_solution_primary direct
_atom_sites_solution_secondary difmap
_audit_creation_method SHELXL-97
_cell_angle_alpha 90.00
_cell_angle_beta 117.331(7)
_cell_angle_gamma 90.00
_cell_formula_units_Z 4
_cell_length_a 14.227(2)
_cell_length_b 13.112(2)
_cell_length_c 23.405(3)
_cell_measurement_temperature 100(2)
_cell_volume 3878.7(10)
_computing_structure_refinement 'SHELXL-97 (Sheldrick, 1997)'
_computing_structure_solution 'SHELXS-97 (Sheldrick, 1990)'
_diffrn_ambient_temperature 100(2)
_diffrn_measured_fraction_theta_full 1.000
_diffrn_measured_fraction_theta_max 1.000
_diffrn_radiation_monochromator graphite
_diffrn_radiation_source 'fine-focus sealed tube'
_diffrn_radiation_type MoK\a
_diffrn_radiation_wavelength 0.71073
_diffrn_reflns_av_R_equivalents 0.0761
_diffrn_reflns_av_sigmaI/netI 0.0934
_diffrn_reflns_limit_h_max 16
_diffrn_reflns_limit_h_min -16
_diffrn_reflns_limit_k_max 15
_diffrn_reflns_limit_k_min -15
_diffrn_reflns_limit_l_max 27
_diffrn_reflns_limit_l_min -27
_diffrn_reflns_number 37084
_diffrn_reflns_theta_full 25.05
_diffrn_reflns_theta_max 25.05
_diffrn_reflns_theta_min 1.61
_exptl_absorpt_coefficient_mu 0.359
_exptl_absorpt_correction_T_max 0.9718
_exptl_absorpt_correction_T_min 0.9448
_exptl_crystal_density_diffrn 1.366
_exptl_crystal_F_000 1664
_exptl_crystal_size_max 0.16
_exptl_crystal_size_mid 0.16
_exptl_crystal_size_min 0.08
_refine_diff_density_max 0.270
_refine_diff_density_min -0.285
_refine_diff_density_rms 0.049
_refine_ls_extinction_method none
_refine_ls_goodness_of_fit_ref 0.820
_refine_ls_hydrogen_treatment mixed
_refine_ls_matrix_type full
_refine_ls_number_parameters 469
_refine_ls_number_reflns 6861
_refine_ls_number_restraints 0
_refine_ls_restrained_S_all 0.820
_refine_ls_R_factor_all 0.0845
_refine_ls_R_factor_gt 0.0452
_refine_ls_shift/su_max 0.001
_refine_ls_shift/su_mean 0.000
_refine_ls_structure_factor_coef Fsqd
_refine_ls_weighting_details 'calc w=1/[\s^2^(Fo^2^)+(0.0290P)^2^+0.0000P] where P=(Fo^2^+2Fc^2^)/3'
_refine_ls_weighting_scheme calc
_refine_ls_wR_factor_gt 0.0797
_refine_ls_wR_factor_ref 0.0874
_reflns_number_gt 4090
_reflns_number_total 6861
_reflns_threshold_expression >2sigma(I)
_cod_data_source_file jo401262v_si_003.cif
_cod_data_source_block sliu02s
_cod_original_cell_volume 3878.7(9)
_cod_database_code 4028539

loop_
_symmetry_equiv_pos_as_xyz
'x, y, z'
'-x, y+1/2, -z+1/2'
'-x, -y, -z'
'x, -y-1/2, z-1/2'

loop_
_atom_site_label
_atom_site_type_symbol
_atom_site_fract_x
_atom_site_fract_y
_atom_site_fract_z
_atom_site_U_iso_or_equiv
_atom_site_adp_type
_atom_site_occupancy
_atom_site_symmetry_multiplicity
_atom_site_calc_flag
_atom_site_refinement_flags
C1 C -0.0124(2) 0.77690(19) 0.78628(12) 0.0199(6) Uani 1 1 d .
C2 C -0.0686(2) 0.78795(19) 0.71301(12) 0.0219(7) Uani 1 1 d .
H2A H -0.1216 0.8433 0.7012 0.026 Uiso 1 1 calc R
H2B H -0.0160 0.8085 0.6985 0.026 Uiso 1 1 calc R
C3 C -0.1240(2) 0.69099(19) 0.67734(12) 0.0244(7) Uani 1 1 d .
H3A H -0.0758 0.6322 0.6962 0.029 Uiso 1 1 calc R
H3B H -0.1875 0.6793 0.6835 0.029 Uiso 1 1 calc R
C4 C -0.1566(2) 0.69594(19) 0.60656(13) 0.0222(7) Uani 1 1 d .
C5 C -0.0807(2) 0.6996(2) 0.58450(13) 0.0277(7) Uani 1 1 d .
H5 H -0.0077 0.6979 0.6145 0.033 Uiso 1 1 calc R
C6 C -0.1103(2) 0.7056(2) 0.51980(14) 0.0336(8) Uani 1 1 d .
H6 H -0.0575 0.7081 0.5057 0.040 Uiso 1 1 calc R
C7 C -0.2153(3) 0.7082(2) 0.47522(14) 0.0359(8) Uani 1 1 d .
H7 H -0.2352 0.7119 0.4306 0.043 Uiso 1 1 calc R
C8 C -0.2918(2) 0.7054(2) 0.49632(14) 0.0381(8) Uani 1 1 d .
H8 H -0.3646 0.7077 0.4661 0.046 Uiso 1 1 calc R
C9 C -0.2616(2) 0.6992(2) 0.56146(13) 0.0313(7) Uani 1 1 d .
H9 H -0.3146 0.6971 0.5754 0.038 Uiso 1 1 calc R
C10 C -0.0919(2) 0.63749(19) 0.82749(13) 0.0259(7) Uani 1 1 d .
H10A H -0.1164 0.5954 0.7881 0.031 Uiso 1 1 calc R
H10B H -0.1437 0.6297 0.8445 0.031 Uiso 1 1 calc R
C11 C 0.0150(2) 0.5991(2) 0.87711(12) 0.0253(7) Uani 1 1 d .
H11A H 0.0357 0.6334 0.9189 0.030 Uiso 1 1 calc R
H11B H 0.0121 0.5247 0.8833 0.030 Uiso 1 1 calc R
C12 C 0.0937(2) 0.6225(2) 0.85283(12) 0.0224(7) Uani 1 1 d .
C13 C 0.0734(2) 0.69802(19) 0.80862(12) 0.0204(6) Uani 1 1 d .
C14 C 0.2259(2) 0.6275(2) 0.82373(13) 0.0236(7) Uani 1 1 d .
C15 C 0.1922(2) 0.5763(2) 0.86399(12) 0.0227(7) Uani 1 1 d .
C16 C 0.2564(2) 0.4987(2) 0.90483(13) 0.0256(7) Uani 1 1 d .
H16 H 0.2360 0.4620 0.9323 0.031 Uiso 1 1 calc R
C17 C 0.3499(2) 0.4784(2) 0.90314(13) 0.0304(7) Uani 1 1 d .
C18 C 0.3816(2) 0.5297(2) 0.86267(14) 0.0300(7) Uani 1 1 d .
H18 H 0.4472 0.5126 0.8635 0.036 Uiso 1 1 calc R
C19 C 0.3197(2) 0.6041(2) 0.82187(13) 0.0268(7) Uani 1 1 d .
H19 H 0.3399 0.6383 0.7934 0.032 Uiso 1 1 calc R
C20 C -0.1544(2) 0.8124(2) 0.81746(12) 0.0229(7) Uani 1 1 d .
C21 C -0.1509(2) 0.92410(19) 0.80055(12) 0.0210(6) Uani 1 1 d .
H21 H -0.2075 0.9324 0.7552 0.025 Uiso 1 1 calc R
C22 C -0.0475(2) 0.96204(19) 0.80108(12) 0.0220(7) Uani 1 1 d .
H22A H -0.0627 0.9848 0.7573 0.026 Uiso 1 1 calc R
H22B H -0.0197 1.0212 0.8304 0.026 Uiso 1 1 calc R
C23 C 0.0360(2) 0.87777(19) 0.82304(12) 0.0210(6) Uani 1 1 d .
H23 H 0.0587 0.8650 0.8697 0.025 Uiso 1 1 calc R
C24 C -0.1837(2) 0.9919(2) 0.84151(12) 0.0239(7) Uani 1 1 d .
H24A H -0.1935 1.0626 0.8249 0.029 Uiso 1 1 calc R
H24B H -0.2524 0.9679 0.8374 0.029 Uiso 1 1 calc R
C25 C -0.1044(2) 0.9921(2) 0.91076(13) 0.0240(7) Uani 1 1 d .
C26 C 0.1331(2) 0.91441(19) 0.81712(14) 0.0229(7) Uani 1 1 d .
C27 C 0.2433(2) 0.9181(2) 0.93741(13) 0.0358(8) Uani 1 1 d .
H27A H 0.1763 0.9027 0.9390 0.043 Uiso 1 1 calc R
H27B H 0.2742 0.9803 0.9632 0.043 Uiso 1 1 calc R
C28 C 0.3191(2) 0.8301(2) 0.96541(16) 0.0508(10) Uani 1 1 d .
H28A H 0.2859 0.7668 0.9418 0.061 Uiso 1 1 calc R
H28B H 0.3358 0.8205 1.0110 0.061 Uiso 1 1 calc R
C29 C 0.4208(3) 0.8511(3) 0.96068(18) 0.0624(11) Uani 1 1 d .
H29A H 0.4598 0.9076 0.9901 0.075 Uiso 1 1 calc R
H29B H 0.4664 0.7897 0.9745 0.075 Uiso 1 1 calc R
C30 C 0.3983(2) 0.8791(2) 0.89266(17) 0.0499(10) Uani 1 1 d .
H30A H 0.4648 0.9004 0.8924 0.060 Uiso 1 1 calc R
H30B H 0.3709 0.8185 0.8645 0.060 Uiso 1 1 calc R
C31 C 0.3185(2) 0.9644(2) 0.86660(14) 0.0311(7) Uani 1 1 d .
H31A H 0.3486 1.0274 0.8918 0.037 Uiso 1 1 calc R
H31B H 0.3013 0.9781 0.8213 0.037 Uiso 1 1 calc R
C32 C 0.1417(2) 0.9522(2) 0.54664(13) 0.0290(7) Uani 1 1 d .
C33 C 0.2489(2) 0.9095(2) 0.58125(14) 0.0318(8) Uani 1 1 d .
C34 C 0.3297(2) 0.9508(3) 0.57726(14) 0.0486(9) Uani 1 1 d .
H34A H 0.3197 1.0098 0.5515 0.058 Uiso 1 1 calc R
H34B H 0.3982 0.9217 0.6001 0.058 Uiso 1 1 calc R
C35 C 0.2581(2) 0.8133(2) 0.61816(13) 0.0317(8) Uani 1 1 d .
H35A H 0.3332 0.7917 0.6396 0.038 Uiso 1 1 calc R
H35B H 0.2170 0.7589 0.5875 0.038 Uiso 1 1 calc R
C36 C 0.2195(2) 0.8235(2) 0.66842(13) 0.0272(7) Uani 1 1 d .
C37 C 0.5722(3) 0.6972(2) 0.75112(16) 0.0478(9) Uani 1 1 d .
H37 H 0.6468 0.6904 0.7856 0.057 Uiso 1 1 calc R
Cl1 Cl 0.43735(6) 0.38797(6) 0.95594(4) 0.0409(2) Uani 1 1 d .
Cl2 Cl 0.50523(7) 0.78420(8) 0.77718(5) 0.0644(3) Uani 1 1 d .
Cl3 Cl 0.57393(7) 0.74298(8) 0.68074(4) 0.0630(3) Uani 1 1 d .
Cl4 Cl 0.51151(8) 0.57711(8) 0.73758(5) 0.0778(3) Uani 1 1 d .
N1 N -0.08824(16) 0.74481(16) 0.81089(10) 0.0215(5) Uani 1 1 d .
N2 N 0.15254(16) 0.70083(16) 0.79034(10) 0.0227(5) Uani 1 1 d .
H2N H 0.1555 0.7428 0.7619 0.027 Uiso 1 1 d R
N3 N 0.22162(17) 0.93581(17) 0.87061(11) 0.0263(6) Uani 1 1 d .
O1 O -0.21946(14) 0.78577(13) 0.83540(8) 0.0280(5) Uani 1 1 d .
O2 O -0.12916(14) 1.05623(13) 0.94581(8) 0.0306(5) Uani 1 1 d .
H2 H -0.0795 1.0581 0.9835 0.046 Uiso 1 1 d R
O3 O -0.02454(14) 0.94044(13) 0.93337(8) 0.0258(5) Uani 1 1 d .
O4 O 0.12553(13) 0.92712(13) 0.76240(8) 0.0257(5) Uani 1 1 d .
O5 O 0.06534(15) 0.90543(14) 0.54408(9) 0.0312(5) Uani 1 1 d .
O6 O 0.13533(15) 1.04161(14) 0.51918(9) 0.0341(5) Uani 1 1 d .
H6A H 0.0715 1.0576 0.4971 0.051 Uiso 1 1 d R
O7 O 0.19167(15) 0.75081(14) 0.68833(9) 0.0352(5) Uani 1 1 d .
O8 O 0.22244(14) 0.91792(14) 0.68919(8) 0.0302(5) Uani 1 1 d .
H8A H 0.1951 0.9195 0.7142 0.045 Uiso 1 1 d R

loop_
_atom_site_aniso_label
_atom_site_aniso_U_11
_atom_site_aniso_U_22
_atom_site_aniso_U_33
_atom_site_aniso_U_23
_atom_site_aniso_U_13
_atom_site_aniso_U_12
C1 0.0191(15) 0.0227(16) 0.0217(16) 0.0028(13) 0.0126(13) -0.0001(13)
C2 0.0218(16) 0.0235(16) 0.0240(17) 0.0022(13) 0.0136(14) 0.0030(13)
C3 0.0239(17) 0.0266(17) 0.0261(17) 0.0013(14) 0.0146(14) 0.0025(14)
C4 0.0264(17) 0.0177(15) 0.0229(16) -0.0020(13) 0.0117(14) -0.0018(13)
C5 0.0306(18) 0.0263(17) 0.0292(18) -0.0012(14) 0.0162(15) 0.0033(14)
C6 0.045(2) 0.0301(18) 0.038(2) -0.0006(15) 0.0301(18) 0.0035(16)
C7 0.052(2) 0.0343(19) 0.0239(18) -0.0010(15) 0.0200(18) -0.0003(17)
C8 0.0340(19) 0.044(2) 0.0285(19) 0.0028(16) 0.0080(16) -0.0032(16)
C9 0.0340(19) 0.0320(18) 0.0295(19) -0.0001(15) 0.0160(16) -0.0006(15)
C10 0.0335(18) 0.0205(16) 0.0302(18) 0.0026(13) 0.0204(15) -0.0023(14)
C11 0.0311(18) 0.0227(16) 0.0256(17) 0.0043(13) 0.0160(15) 0.0010(14)
C12 0.0268(17) 0.0217(16) 0.0216(16) -0.0010(13) 0.0136(14) -0.0009(14)
C13 0.0214(16) 0.0208(16) 0.0217(16) -0.0024(13) 0.0123(14) -0.0028(13)
C14 0.0268(17) 0.0202(16) 0.0243(17) -0.0019(13) 0.0120(14) -0.0026(14)
C15 0.0282(17) 0.0203(16) 0.0199(16) -0.0027(13) 0.0112(14) -0.0006(14)
C16 0.0304(18) 0.0228(16) 0.0249(17) -0.0002(14) 0.0137(14) -0.0026(14)
C17 0.0300(19) 0.0234(17) 0.0307(19) 0.0041(14) 0.0079(15) 0.0004(14)
C18 0.0228(17) 0.0263(17) 0.041(2) -0.0005(15) 0.0149(16) 0.0018(14)
C19 0.0300(18) 0.0247(17) 0.0301(18) -0.0004(14) 0.0175(15) -0.0021(14)
C20 0.0205(16) 0.0304(18) 0.0172(16) -0.0049(13) 0.0081(14) -0.0021(14)
C21 0.0214(16) 0.0245(16) 0.0205(15) 0.0000(13) 0.0123(13) 0.0023(13)
C22 0.0266(17) 0.0216(16) 0.0215(16) -0.0020(13) 0.0143(14) 0.0000(13)
C23 0.0251(16) 0.0214(16) 0.0193(15) -0.0004(13) 0.0127(13) -0.0006(13)
C24 0.0233(16) 0.0250(16) 0.0271(17) -0.0028(13) 0.0148(14) 0.0000(13)
C25 0.0293(18) 0.0216(17) 0.0284(18) -0.0026(14) 0.0196(16) -0.0039(14)
C26 0.0293(18) 0.0146(15) 0.0285(18) 0.0018(13) 0.0164(15) 0.0034(13)
C27 0.0312(19) 0.044(2) 0.0258(18) 0.0001(16) 0.0072(15) -0.0099(16)
C28 0.043(2) 0.050(2) 0.046(2) 0.0156(18) 0.0092(19) -0.0097(19)
C29 0.037(2) 0.052(2) 0.086(3) 0.028(2) 0.018(2) 0.0075(19)
C30 0.029(2) 0.037(2) 0.084(3) 0.002(2) 0.026(2) 0.0013(17)
C31 0.0263(18) 0.0325(18) 0.0377(19) -0.0019(15) 0.0173(15) -0.0057(15)
C32 0.035(2) 0.0353(19) 0.0217(17) 0.0014(15) 0.0171(16) 0.0036(16)
C33 0.0283(18) 0.043(2) 0.0333(19) 0.0042(16) 0.0221(16) 0.0010(16)
C34 0.038(2) 0.063(2) 0.045(2) 0.0145(19) 0.0198(18) 0.0028(19)
C35 0.0278(18) 0.045(2) 0.0306(18) 0.0063(15) 0.0202(15) 0.0046(15)
C36 0.0206(17) 0.0300(19) 0.0291(18) 0.0044(15) 0.0098(15) 0.0076(14)
C37 0.038(2) 0.058(2) 0.054(2) 0.0012(19) 0.0267(19) -0.0061(18)
Cl1 0.0342(5) 0.0329(5) 0.0486(5) 0.0137(4) 0.0130(4) 0.0080(4)
Cl2 0.0476(6) 0.0848(7) 0.0722(7) -0.0157(6) 0.0372(5) -0.0045(5)
Cl3 0.0564(6) 0.0828(7) 0.0615(7) 0.0052(6) 0.0372(5) 0.0024(5)
Cl4 0.0675(7) 0.0699(7) 0.1008(9) -0.0122(6) 0.0426(7) -0.0262(6)
N1 0.0254(14) 0.0186(13) 0.0261(14) -0.0017(11) 0.0167(11) -0.0004(11)
N2 0.0256(14) 0.0216(13) 0.0267(14) 0.0047(11) 0.0170(12) 0.0028(11)
N3 0.0233(14) 0.0298(14) 0.0255(14) -0.0020(12) 0.0111(12) -0.0054(12)
O1 0.0285(12) 0.0301(12) 0.0346(12) -0.0019(9) 0.0223(11) -0.0025(9)
O2 0.0332(12) 0.0342(12) 0.0271(12) -0.0047(10) 0.0161(10) 0.0085(10)
O3 0.0286(12) 0.0278(11) 0.0245(11) 0.0003(9) 0.0150(10) 0.0057(10)
O4 0.0283(12) 0.0264(11) 0.0274(12) 0.0005(9) 0.0173(10) -0.0014(9)
O5 0.0308(12) 0.0351(12) 0.0336(12) 0.0038(10) 0.0197(10) -0.0029(10)
O6 0.0318(12) 0.0340(13) 0.0374(13) 0.0055(10) 0.0168(10) 0.0010(10)
O7 0.0507(14) 0.0274(12) 0.0422(13) 0.0061(10) 0.0340(12) 0.0037(11)
O8 0.0360(12) 0.0328(12) 0.0324(12) 0.0006(10) 0.0249(10) -0.0029(10)

loop_
_atom_type_symbol
_atom_type_description
_atom_type_scat_dispersion_real
_atom_type_scat_dispersion_imag
_atom_type_scat_source
C C 0.0033 0.0016 'International Tables Vol C Tables 4.2.6.8 and 6.1.1.4'
H H 0.0000 0.0000 'International Tables Vol C Tables 4.2.6.8 and 6.1.1.4'
Cl Cl 0.1484 0.1585 'International Tables Vol C Tables 4.2.6.8 and 6.1.1.4'
N N 0.0061 0.0033 'International Tables Vol C Tables 4.2.6.8 and 6.1.1.4'
O O 0.0106 0.0060 'International Tables Vol C Tables 4.2.6.8 and 6.1.1.4'

loop_
_geom_angle_atom_site_label_1
_geom_angle_atom_site_label_2
_geom_angle_atom_site_label_3
_geom_angle
N1 C1 C13 106.7(2)
N1 C1 C2 111.1(2)
C13 C1 C2 112.3(2)
N1 C1 C23 103.91(19)
C13 C1 C23 108.1(2)
C2 C1 C23 114.2(2)
C3 C2 C1 114.0(2)
C4 C3 C2 112.8(2)
C9 C4 C5 117.8(3)
C9 C4 C3 121.5(2)
C5 C4 C3 120.7(2)
C6 C5 C4 120.8(3)
C7 C6 C5 120.9(3)
C6 C7 C8 119.1(3)
C9 C8 C7 119.8(3)
C4 C9 C8 121.6(3)
N1 C10 C11 112.1(2)
C12 C11 C10 107.6(2)
C13 C12 C15 107.1(2)
C13 C12 C11 120.0(2)
C15 C12 C11 132.8(2)
C12 C13 N2 109.7(2)
C12 C13 C1 128.4(2)
N2 C13 C1 121.6(2)
N2 C14 C19 129.0(3)
N2 C14 C15 108.2(2)
C19 C14 C15 122.9(3)
C16 C15 C14 119.0(3)
C16 C15 C12 134.6(3)
C14 C15 C12 106.3(2)
C17 C16 C15 117.0(3)
C16 C17 C18 123.1(3)
C16 C17 Cl1 119.6(2)
C18 C17 Cl1 117.3(2)
C19 C18 C17 120.9(3)
C18 C19 C14 117.2(3)
O1 C20 N1 121.7(2)
O1 C20 C21 118.7(2)
N1 C20 C21 119.5(2)
C20 C21 C24 109.9(2)
C20 C21 C22 116.8(2)
C24 C21 C22 111.7(2)
C23 C22 C21 111.1(2)
C26 C23 C22 109.7(2)
C26 C23 C1 114.0(2)
C22 C23 C1 110.5(2)
C25 C24 C21 112.7(2)
O3 C25 O2 122.9(3)
O3 C25 C24 124.2(2)
O2 C25 C24 112.9(2)
O4 C26 N3 122.3(3)
O4 C26 C23 118.7(2)
N3 C26 C23 118.9(2)
N3 C27 C28 110.0(2)
C27 C28 C29 110.1(3)
C30 C29 C28 111.6(3)
C31 C30 C29 111.2(3)
N3 C31 C30 109.8(2)
O5 C32 O6 124.1(3)
O5 C32 C33 120.6(3)
O6 C32 C33 115.3(3)
C34 C33 C32 121.7(3)
C34 C33 C35 122.7(3)
C32 C33 C35 115.6(3)
C33 C35 C36 114.0(2)
O7 C36 O8 123.9(3)
O7 C36 C35 122.1(3)
O8 C36 C35 113.9(3)
Cl4 C37 Cl3 110.73(18)
Cl4 C37 Cl2 110.13(16)
Cl3 C37 Cl2 110.10(18)
C20 N1 C10 119.1(2)
C20 N1 C1 121.5(2)
C10 N1 C1 119.4(2)
C14 N2 C13 108.8(2)
C26 N3 C27 127.7(2)
C26 N3 C31 120.1(2)
C27 N3 C31 111.3(2)

loop_
_geom_bond_atom_site_label_1
_geom_bond_atom_site_label_2
_geom_bond_distance
C1 N1 1.498(3)
C1 C13 1.498(3)
C1 C2 1.530(3)
C1 C23 1.556(3)
C2 C3 1.527(3)
C3 C4 1.503(3)
C4 C9 1.379(4)
C4 C5 1.394(4)
C5 C6 1.375(4)
C6 C7 1.375(4)
C7 C8 1.387(4)
C8 C9 1.384(4)
C10 N1 1.467(3)
C10 C11 1.514(3)
C11 C12 1.502(3)
C12 C13 1.364(3)
C12 C15 1.436(3)
C13 N2 1.377(3)
C14 N2 1.370(3)
C14 C19 1.390(3)
C14 C15 1.408(3)
C15 C16 1.408(3)
C16 C17 1.376(4)
C17 C18 1.395(4)
C17 Cl1 1.752(3)
C18 C19 1.366(4)
C20 O1 1.229(3)
C20 N1 1.352(3)
C20 C21 1.524(3)
C21 C24 1.529(3)
C21 C22 1.548(3)
C22 C23 1.528(3)
C23 C26 1.527(3)
C24 C25 1.490(4)
C25 O3 1.215(3)
C25 O2 1.330(3)
C26 O4 1.246(3)
C26 N3 1.336(3)
C27 N3 1.467(3)
C27 C28 1.508(4)
C28 C29 1.526(4)
C29 C30 1.518(4)
C30 C31 1.509(4)
C31 N3 1.472(3)
C32 O5 1.224(3)
C32 O6 1.320(3)
C32 C33 1.471(4)
C33 C34 1.312(4)
C33 C35 1.500(4)
C35 C36 1.515(4)
C36 O7 1.205(3)
C36 O8 1.324(3)
C37 Cl4 1.753(3)
C37 Cl3 1.764(3)
C37 Cl2 1.765(3)

loop_
_geom_torsion_atom_site_label_1
_geom_torsion_atom_site_label_2
_geom_torsion_atom_site_label_3
_geom_torsion_atom_site_label_4
_geom_torsion
N1 C1 C2 C3 -58.0(3)
C13 C1 C2 C3 61.4(3)
C23 C1 C2 C3 -175.1(2)
C1 C2 C3 C4 -166.8(2)
C2 C3 C4 C9 -112.2(3)
C2 C3 C4 C5 66.5(3)
C9 C4 C5 C6 -0.3(4)
C3 C4 C5 C6 -179.0(2)
C4 C5 C6 C7 0.0(4)
C5 C6 C7 C8 0.5(4)
C6 C7 C8 C9 -0.5(4)
C5 C4 C9 C8 0.3(4)
C3 C4 C9 C8 179.0(3)
C7 C8 C9 C4 0.2(4)
N1 C10 C11 C12 -52.8(3)
C10 C11 C12 C13 22.4(3)
C10 C11 C12 C15 -153.7(3)
C15 C12 C13 N2 1.1(3)
C11 C12 C13 N2 -175.9(2)
C15 C12 C13 C1 -172.1(2)
C11 C12 C13 C1 10.9(4)
N1 C1 C13 C12 -12.0(4)
C2 C1 C13 C12 -133.9(3)
C23 C1 C13 C12 99.2(3)
N1 C1 C13 N2 175.4(2)
C2 C1 C13 N2 53.5(3)
C23 C1 C13 N2 -73.4(3)
N2 C14 C15 C16 -178.3(2)
C19 C14 C15 C16 0.8(4)
N2 C14 C15 C12 0.3(3)
C19 C14 C15 C12 179.3(2)
C13 C12 C15 C16 177.4(3)
C11 C12 C15 C16 -6.2(5)
C13 C12 C15 C14 -0.9(3)
C11 C12 C15 C14 175.6(3)
C14 C15 C16 C17 0.7(4)
C12 C15 C16 C17 -177.4(3)
C15 C16 C17 C18 -1.0(4)
C15 C16 C17 Cl1 176.4(2)
C16 C17 C18 C19 0.0(4)
Cl1 C17 C18 C19 -177.5(2)
C17 C18 C19 C14 1.4(4)
N2 C14 C19 C18 177.0(3)
C15 C14 C19 C18 -1.8(4)
O1 C20 C21 C24 31.0(3)
N1 C20 C21 C24 -150.7(2)
O1 C20 C21 C22 159.6(2)
N1 C20 C21 C22 -22.0(3)
C20 C21 C22 C23 -3.3(3)
C24 C21 C22 C23 124.4(2)
C21 C22 C23 C26 174.8(2)
C21 C22 C23 C1 48.3(3)
N1 C1 C23 C26 167.7(2)
C13 C1 C23 C26 54.6(3)
C2 C1 C23 C26 -71.1(3)
N1 C1 C23 C22 -68.2(2)
C13 C1 C23 C22 178.8(2)
C2 C1 C23 C22 53.0(3)
C20 C21 C24 C25 68.8(3)
C22 C21 C24 C25 -62.6(3)
C21 C24 C25 O3 -3.4(4)
C21 C24 C25 O2 175.8(2)
C22 C23 C26 O4 -69.3(3)
C1 C23 C26 O4 55.2(3)
C22 C23 C26 N3 107.9(3)
C1 C23 C26 N3 -127.6(3)
N3 C27 C28 C29 56.9(3)
C27 C28 C29 C30 -52.4(4)
C28 C29 C30 C31 52.1(4)
C29 C30 C31 N3 -55.5(3)
O5 C32 C33 C34 170.4(3)
O6 C32 C33 C34 -9.1(4)
O5 C32 C33 C35 -6.6(4)
O6 C32 C33 C35 174.0(2)
C34 C33 C35 C36 125.0(3)
C32 C33 C35 C36 -58.1(3)
C33 C35 C36 O7 157.4(3)
C33 C35 C36 O8 -24.5(4)
O1 C20 N1 C10 -1.9(4)
C21 C20 N1 C10 179.8(2)
O1 C20 N1 C1 177.3(2)
C21 C20 N1 C1 -1.0(4)
C11 C10 N1 C20 -124.1(2)
C11 C10 N1 C1 56.7(3)
C13 C1 N1 C20 158.6(2)
C2 C1 N1 C20 -78.8(3)
C23 C1 N1 C20 44.5(3)
C13 C1 N1 C10 -22.2(3)
C2 C1 N1 C10 100.4(3)
C23 C1 N1 C10 -136.3(2)
C19 C14 N2 C13 -178.6(3)
C15 C14 N2 C13 0.4(3)
C12 C13 N2 C14 -1.0(3)
C1 C13 N2 C14 172.9(2)
O4 C26 N3 C27 -175.5(2)
C23 C26 N3 C27 7.4(4)
O4 C26 N3 C31 -7.1(4)
C23 C26 N3 C31 175.8(2)
C28 C27 N3 C26 106.9(3)
C28 C27 N3 C31 -62.3(3)
C30 C31 N3 C26 -109.0(3)
C30 C31 N3 C27 61.2(3)
